data_2206856
loop_
_publ_author_name
'Banthia, Sandip'
'Paul, Aniruddha'

_publ_section_title
;
 <i>N</i>-Butyl-4-butylamino-1,8-naphthalimide
;
_journal_issue 10
_journal_name_full 'Acta Crystallographica Section E'
_journal_page_first o3474
_journal_page_last o3475
_journal_paper_doi 10.1107/S160053680503014X
_journal_volume 61
_journal_year 2005
_chemical_formula_iupac 'C20 H24 N2 O2'
_chemical_formula_moiety 'C20 H24 N2 O2'
_chemical_formula_sum 'C20 H24 N2 O2'
_chemical_formula_weight 324.41
_chemical_name_systematic
;
N-butyl-4-butylaminonaphthalimide
;
_space_group_IT_number 15
_symmetry_cell_setting monoclinic
_symmetry_space_group_name_Hall '-C 2yc'
_symmetry_space_group_name_H-M 'C 1 2/c 1'
_atom_sites_solution_hydrogens geom
_atom_sites_solution_primary direct
_atom_sites_solution_secondary difmap
_cell_angle_alpha 90.00
_cell_angle_beta 116.149(2)
_cell_angle_gamma 90.00
_cell_formula_units_Z 8
_cell_length_a 27.886(3)
_cell_length_b 8.0475(9)
_cell_length_c 16.671(2)
_cell_measurement_reflns_used 6924
_cell_measurement_temperature 100(2)
_cell_measurement_theta_max 28.15
_cell_measurement_theta_min 2.48
_cell_volume 3358.3(7)
_computing_cell_refinement 'SAINT (Bruker, 2003)'
_computing_data_collection 'SMART (Bruker, 2003)'
_computing_data_reduction SAINT
_computing_molecular_graphics 'ORTEP-3 for WINDOWS (Farrugia, 1997) and Mercury (Bruno et al., 2002)'
_computing_publication_material 'SHELXTL (Bruker 2003)'
_computing_structure_refinement 'SHELXL97 (Sheldrick, 1997)'
_computing_structure_solution 'SHELXS97 (Sheldrick, 1997)'
_diffrn_ambient_temperature 100(2)
_diffrn_measured_fraction_theta_full 1.0
_diffrn_measured_fraction_theta_max 0.967
_diffrn_measurement_device_type 'Bruker SMART CCD area-detector'
_diffrn_measurement_method '\f and \w scans'
_diffrn_radiation_monochromator graphite
_diffrn_radiation_source 'fine-focus sealed tube'
_diffrn_radiation_type MoK\a
_diffrn_radiation_wavelength 0.71073
_diffrn_reflns_av_R_equivalents 0.0311
_diffrn_reflns_av_sigmaI/netI 0.0243
_diffrn_reflns_limit_h_max 36
_diffrn_reflns_limit_h_min -36
_diffrn_reflns_limit_k_max 10
_diffrn_reflns_limit_k_min -10
_diffrn_reflns_limit_l_max 21
_diffrn_reflns_limit_l_min -21
_diffrn_reflns_number 18639
_diffrn_reflns_theta_full 25.0
_diffrn_reflns_theta_max 28.25
_diffrn_reflns_theta_min 1.63
_diffrn_standards_decay_% 0
_diffrn_standards_interval_count 0
_diffrn_standards_interval_time 0
_diffrn_standards_number 0
_exptl_absorpt_coefficient_mu 0.083
_exptl_absorpt_correction_T_max 0.995
_exptl_absorpt_correction_T_min 0.856
_exptl_absorpt_correction_type multi-scan
_exptl_absorpt_process_details '(SADABS; Sheldrick, 2002)'
_exptl_crystal_colour yellow
_exptl_crystal_density_diffrn 1.283
_exptl_crystal_density_method 'not measured'
_exptl_crystal_description plate
_exptl_crystal_F_000 1392
_exptl_crystal_size_max 0.60
_exptl_crystal_size_mid 0.18
_exptl_crystal_size_min 0.06
_refine_diff_density_max 0.441
_refine_diff_density_min -0.221
_refine_ls_extinction_method none
_refine_ls_goodness_of_fit_ref 1.051
_refine_ls_hydrogen_treatment mixed
_refine_ls_matrix_type full
_refine_ls_number_parameters 223
_refine_ls_number_reflns 4026
_refine_ls_number_restraints 0
_refine_ls_restrained_S_all 1.051
_refine_ls_R_factor_all 0.0552
_refine_ls_R_factor_gt 0.0476
_refine_ls_shift/su_max 0.000
_refine_ls_shift/su_mean 0.000
_refine_ls_structure_factor_coef Fsqd
_refine_ls_weighting_details 'calc w=1/[\s^2^(Fo^2^)+(0.0675P)^2^+2.4226P] where P=(Fo^2^+2Fc^2^)/3'
_refine_ls_weighting_scheme calc
_refine_ls_wR_factor_gt 0.1207
_refine_ls_wR_factor_ref 0.1261
_reflns_number_gt 3477
_reflns_number_total 4026
_reflns_threshold_expression I>2\s(I)
_cod_data_source_file bh6036.cif
_cod_data_source_block I
_cod_depositor_comments
;
The following automatic conversions were performed:
'_symmetry_cell_setting' value 'Monoclinic' changed to 'monoclinic'
according to '/home/saulius/struct/CIF-dictionaries/cif_core.dic'
dictionary named 'cif_core.dic' version 2.4.1 from
2010-06-29.

'_geom_bond_publ_flag' value 'Y' changed to 'y' according to
'/home/saulius/struct/CIF-dictionaries/cif_core.dic' dictionary named
'cif_core.dic' version 2.4.1 from 2010-06-29 (8
times).

'_geom_angle_publ_flag' value 'Y' changed to 'y' according to
'/home/saulius/struct/CIF-dictionaries/cif_core.dic' dictionary named
'cif_core.dic' version 2.4.1 from 2010-06-29 (8
times).

'_geom_hbond_publ_flag' value 'YES' changed to 'yes' according to
'/home/saulius/struct/CIF-dictionaries/cif_core.dic' dictionary named
'cif_core.dic' version 2.4.1 from 2010-06-29.

Automatic conversion script
Id: cif_fix_enum 1527 2010-12-29 10:47:43Z saulius 

The following automatic conversions were performed:

'_symmetry_cell_setting' value 'Monoclinic' changed to 'monoclinic'
according to /home/saulius/struct/CIF-dictionaries/cif_core.dic
dictionary named 'cif_core.dic' version 2.4.1 from
2010-06-29.

'_geom_bond_publ_flag' value 'Y' changed to 'y'
according to /home/saulius/struct/CIF-dictionaries/cif_core.dic
dictionary named 'cif_core.dic' version 2.4.1 from 2010-06-29 (8
times).

'_geom_angle_publ_flag' value 'Y' changed to 'y' according
to /home/saulius/struct/CIF-dictionaries/cif_core.dic dictionary
named 'cif_core.dic' version 2.4.1 from 2010-06-29 (8
times).

'_geom_hbond_publ_flag' value 'YES' changed to 'yes'
according to /home/saulius/struct/CIF-dictionaries/cif_core.dic
dictionary named 'cif_core.dic' version 2.4.1 from 2010-06-29.

Automatic conversion script
Id: cif_fix_values 1715 2011-07-08 13:25:40Z adriana 
;
_cod_original_sg_symbol_H-M 'C 2/c'
_cod_database_code 2206856
_cod_database_fobs_code 2206856

loop_
_symmetry_equiv_pos_as_xyz
'x, y, z'
'-x, y, -z+1/2'
'x+1/2, y+1/2, z'
'-x+1/2, y+1/2, -z+1/2'
'-x, -y, -z'
'x, -y, z-1/2'
'-x+1/2, -y+1/2, -z'
'x+1/2, -y+1/2, z-1/2'

loop_
_atom_site_label
_atom_site_fract_x
_atom_site_fract_y
_atom_site_fract_z
_atom_site_U_iso_or_equiv
_atom_site_adp_type
_atom_site_calc_flag
_atom_site_refinement_flags
_atom_site_occupancy
_atom_site_type_symbol
O1 0.17524(3) 0.86273(12) 0.12282(6) 0.0212(2) Uani d . 1 O
O2 0.03610(3) 0.61602(11) 0.14827(6) 0.0200(2) Uani d . 1 O
N1 0.24503(4) 1.00267(13) 0.53713(7) 0.0164(2) Uani d . 1 N
H1 0.2226(7) 1.008(2) 0.5609(11) 0.030(4) Uiso d . 1 H
N2 0.10750(4) 0.73121(13) 0.13764(6) 0.0159(2) Uani d . 1 N
C1 0.17877(5) 0.86185(15) 0.26753(8) 0.0149(2) Uani d . 1 C
C2 0.22741(5) 0.94240(15) 0.30787(8) 0.0168(2) Uani d . 1 C
H2 0.2453 0.9681 0.2738 0.020 Uiso calc R 1 H
C3 0.25042(5) 0.98621(15) 0.39762(8) 0.0165(2) Uani d . 1 C
H3 0.2838 1.0371 0.4228 0.020 Uiso calc R 1 H
C4 0.22404(5) 0.95478(14) 0.45059(8) 0.0148(2) Uani d . 1 C
C5 0.14508(5) 0.82440(15) 0.46062(8) 0.0167(3) Uani d . 1 C
H5 0.1588 0.8542 0.5205 0.020 Uiso calc R 1 H
C6 0.09763(5) 0.73875(16) 0.42156(8) 0.0181(3) Uani d . 1 C
H6 0.0797 0.7111 0.4553 0.022 Uiso calc R 1 H
C7 0.07617(5) 0.69288(15) 0.33132(8) 0.0167(2) Uani d . 1 C
H7 0.0441 0.6346 0.3054 0.020 Uiso calc R 1 H
C8 0.10261(5) 0.73431(14) 0.28098(7) 0.0146(2) Uani d . 1 C
C9 0.15164(5) 0.82144(14) 0.31974(7) 0.0138(2) Uani d . 1 C
C10 0.17342(5) 0.86788(14) 0.41129(8) 0.0144(2) Uani d . 1 C
C11 0.15529(5) 0.82167(15) 0.17262(8) 0.0158(2) Uani d . 1 C
C12 0.07877(5) 0.68785(14) 0.18541(8) 0.0154(2) Uani d . 1 C
C13 0.08263(5) 0.69190(16) 0.04126(8) 0.0176(3) Uani d . 1 C
H13A 0.0628 0.5887 0.0311 0.021 Uiso calc R 1 H
H13B 0.1103 0.6766 0.0217 0.021 Uiso calc R 1 H
C14 0.04520(5) 0.82971(15) -0.01308(8) 0.0182(3) Uani d . 1 C
H14A 0.0652 0.9326 -0.0025 0.022 Uiso calc R 1 H
H14B 0.0178 0.8451 0.0072 0.022 Uiso calc R 1 H
C15 0.01858(5) 0.79369(16) -0.11300(8) 0.0198(3) Uani d . 1 C
H15A 0.0458 0.7771 -0.1335 0.024 Uiso calc R 1 H
H15B -0.0021 0.6922 -0.1241 0.024 Uiso calc R 1 H
C16 -0.01788(5) 0.93586(16) -0.16514(8) 0.0208(3) Uani d . 1 C
H16A -0.0432 0.9578 -0.1419 0.031 Uiso calc R 1 H
H16B -0.0365 0.9058 -0.2271 0.031 Uiso calc R 1 H
H16C 0.0031 1.0336 -0.1593 0.031 Uiso calc R 1 H
C17 0.29650(5) 1.08537(15) 0.58329(8) 0.0160(2) Uani d . 1 C
H17A 0.2957 1.1919 0.5555 0.019 Uiso calc R 1 H
H17B 0.3244 1.0180 0.5798 0.019 Uiso calc R 1 H
C18 0.30779(5) 1.11039(15) 0.68028(7) 0.0159(2) Uani d . 1 C
H18A 0.3082 1.0026 0.7066 0.019 Uiso calc R 1 H
H18B 0.2787 1.1740 0.6821 0.019 Uiso calc R 1 H
C19 0.36006(5) 1.19867(15) 0.73710(8) 0.0174(3) Uani d . 1 C
H19A 0.3603 1.3066 0.7114 0.021 Uiso calc R 1 H
H19B 0.3897 1.1344 0.7378 0.021 Uiso calc R 1 H
C20 0.36679(5) 1.22040(17) 0.83249(8) 0.0229(3) Uani d . 1 C
H20A 0.3392 1.2920 0.8322 0.034 Uiso calc R 1 H
H20B 0.4011 1.2688 0.8687 0.034 Uiso calc R 1 H
H20C 0.3644 1.1140 0.8565 0.034 Uiso calc R 1 H

loop_
_atom_site_aniso_label
_atom_site_aniso_U_11
_atom_site_aniso_U_22
_atom_site_aniso_U_33
_atom_site_aniso_U_12
_atom_site_aniso_U_13
_atom_site_aniso_U_23
O1 0.0223(5) 0.0305(5) 0.0135(4) -0.0019(4) 0.0103(4) 0.0001(4)
O2 0.0196(4) 0.0232(5) 0.0154(4) -0.0034(3) 0.0060(4) -0.0015(3)
N1 0.0169(5) 0.0215(5) 0.0116(5) -0.0020(4) 0.0070(4) -0.0022(4)
N2 0.0186(5) 0.0192(5) 0.0095(5) 0.0004(4) 0.0058(4) -0.0005(4)
C1 0.0178(6) 0.0161(6) 0.0119(5) 0.0021(4) 0.0074(5) 0.0009(4)
C2 0.0196(6) 0.0200(6) 0.0147(6) 0.0005(5) 0.0110(5) 0.0007(4)
C3 0.0158(5) 0.0191(6) 0.0148(6) -0.0018(4) 0.0069(5) -0.0012(4)
C4 0.0167(6) 0.0146(5) 0.0125(5) 0.0029(4) 0.0056(4) 0.0009(4)
C5 0.0195(6) 0.0196(6) 0.0121(5) 0.0017(4) 0.0079(5) 0.0006(4)
C6 0.0199(6) 0.0223(6) 0.0156(6) 0.0018(5) 0.0109(5) 0.0031(5)
C7 0.0149(5) 0.0190(6) 0.0153(6) -0.0002(4) 0.0059(5) 0.0017(4)
C8 0.0168(6) 0.0146(5) 0.0120(5) 0.0025(4) 0.0061(4) 0.0014(4)
C9 0.0166(5) 0.0132(5) 0.0121(5) 0.0036(4) 0.0067(4) 0.0019(4)
C10 0.0172(6) 0.0141(5) 0.0121(5) 0.0024(4) 0.0067(4) 0.0010(4)
C11 0.0172(6) 0.0176(6) 0.0137(5) 0.0026(4) 0.0078(5) 0.0007(4)
C12 0.0177(6) 0.0151(6) 0.0134(5) 0.0027(4) 0.0069(5) 0.0024(4)
C13 0.0209(6) 0.0211(6) 0.0099(5) 0.0003(5) 0.0060(5) -0.0016(4)
C14 0.0226(6) 0.0200(6) 0.0109(5) -0.0003(5) 0.0062(5) -0.0010(4)
C15 0.0238(6) 0.0223(6) 0.0121(5) 0.0005(5) 0.0069(5) -0.0014(5)
C16 0.0224(6) 0.0246(6) 0.0139(6) -0.0002(5) 0.0066(5) 0.0003(5)
C17 0.0173(6) 0.0173(6) 0.0130(5) -0.0001(4) 0.0064(4) -0.0009(4)
C18 0.0183(6) 0.0169(6) 0.0128(5) 0.0003(4) 0.0073(5) 0.0001(4)
C19 0.0205(6) 0.0181(6) 0.0129(5) -0.0008(5) 0.0067(5) -0.0008(4)
C20 0.0277(7) 0.0252(7) 0.0139(6) -0.0039(5) 0.0076(5) -0.0023(5)

loop_
_atom_type_symbol
_atom_type_description
_atom_type_scat_dispersion_real
_atom_type_scat_dispersion_imag
_atom_type_scat_source
C C 0.0033 0.0016 'International Tables Vol C Tables 4.2.6.8 and 6.1.1.4'
H H 0.0000 0.0000 'International Tables Vol C Tables 4.2.6.8 and 6.1.1.4'
N N 0.0061 0.0033 'International Tables Vol C Tables 4.2.6.8 and 6.1.1.4'
O O 0.0106 0.0060 'International Tables Vol C Tables 4.2.6.8 and 6.1.1.4'

loop_
_geom_angle_atom_site_label_1
_geom_angle_atom_site_label_2
_geom_angle_atom_site_label_3
_geom_angle
_geom_angle_publ_flag
C4 N1 C17 123.82(10) y
C4 N1 H1 115.9(11) y
C17 N1 H1 118.1(11) y
C12 N2 C11 124.81(10) ?
C12 N2 C13 116.95(10) ?
C11 N2 C13 117.96(9) ?
C2 C1 C9 118.90(10) y
C2 C1 C11 120.50(10) y
C9 C1 C11 120.59(11) y
C1 C2 C3 122.13(11) ?
C1 C2 H2 118.9 ?
C3 C2 H2 118.9 ?
C2 C3 C4 120.82(11) ?
C2 C3 H3 119.6 ?
C4 C3 H3 119.6 ?
N1 C4 C3 121.40(11) y
N1 C4 C10 119.87(10) y
C3 C4 C10 118.73(10) ?
C6 C5 C10 121.12(11) ?
C6 C5 H5 119.4 ?
C10 C5 H5 119.4 ?
C5 C6 C7 120.46(11) ?
C5 C6 H6 119.8 ?
C7 C6 H6 119.8 ?
C8 C7 C6 119.95(11) ?
C8 C7 H7 120.0 ?
C6 C7 H7 120.0 ?
C7 C8 C9 120.67(11) ?
C7 C8 C12 119.15(11) ?
C9 C8 C12 120.18(10) ?
C8 C9 C1 120.17(10) ?
C8 C9 C10 119.36(10) ?
C1 C9 C10 120.47(11) ?
C5 C10 C9 118.43(11) ?
C5 C10 C4 122.69(10) ?
C9 C10 C4 118.87(10) ?
O1 C11 N2 119.26(10) ?
O1 C11 C1 123.53(11) ?
N2 C11 C1 117.21(10) ?
O2 C12 N2 120.33(10) ?
O2 C12 C8 122.83(11) ?
N2 C12 C8 116.84(10) ?
N2 C13 C14 111.25(10) ?
N2 C13 H13A 109.4 ?
C14 C13 H13A 109.4 ?
N2 C13 H13B 109.4 ?
C14 C13 H13B 109.4 ?
H13A C13 H13B 108.0 ?
C13 C14 C15 112.88(10) ?
C13 C14 H14A 109.0 ?
C15 C14 H14A 109.0 ?
C13 C14 H14B 109.0 ?
C15 C14 H14B 109.0 ?
H14A C14 H14B 107.8 ?
C16 C15 C14 111.24(10) ?
C16 C15 H15A 109.4 ?
C14 C15 H15A 109.4 ?
C16 C15 H15B 109.4 ?
C14 C15 H15B 109.4 ?
H15A C15 H15B 108.0 ?
C15 C16 H16A 109.5 ?
C15 C16 H16B 109.5 ?
H16A C16 H16B 109.5 ?
C15 C16 H16C 109.5 ?
H16A C16 H16C 109.5 ?
H16B C16 H16C 109.5 ?
N1 C17 C18 108.48(9) ?
N1 C17 H17A 110.0 ?
C18 C17 H17A 110.0 ?
N1 C17 H17B 110.0 ?
C18 C17 H17B 110.0 ?
H17A C17 H17B 108.4 ?
C17 C18 C19 114.68(10) ?
C17 C18 H18A 108.6 ?
C19 C18 H18A 108.6 ?
C17 C18 H18B 108.6 ?
C19 C18 H18B 108.6 ?
H18A C18 H18B 107.6 ?
C18 C19 C20 110.28(10) ?
C18 C19 H19A 109.6 ?
C20 C19 H19A 109.6 ?
C18 C19 H19B 109.6 ?
C20 C19 H19B 109.6 ?
H19A C19 H19B 108.1 ?
C19 C20 H20A 109.5 ?
C19 C20 H20B 109.5 ?
H20A C20 H20B 109.5 ?
C19 C20 H20C 109.5 ?
H20A C20 H20C 109.5 ?
H20B C20 H20C 109.5 ?

loop_
_geom_bond_atom_site_label_1
_geom_bond_atom_site_label_2
_geom_bond_distance
_geom_bond_publ_flag
O1 C11 1.2309(14) y
O2 C12 1.2183(15) y
N1 C4 1.3521(15) y
N1 C17 1.4564(15) y
N1 H1 0.877(18) y
N2 C12 1.4001(15) y
N2 C11 1.4003(15) y
N2 C13 1.4767(14) y
C1 C2 1.3813(17) ?
C1 C9 1.4197(16) ?
C1 C11 1.4574(16) ?
C2 C3 1.3888(16) ?
C2 H2 0.9300 ?
C3 C4 1.3991(17) ?
C3 H3 0.9300 ?
C4 C10 1.4477(16) ?
C5 C6 1.3750(17) ?
C5 C10 1.4127(16) ?
C5 H5 0.9300 ?
C6 C7 1.4014(16) ?
C6 H6 0.9300 ?
C7 C8 1.3801(16) ?
C7 H7 0.9300 ?
C8 C9 1.4142(16) ?
C8 C12 1.4788(16) ?
C9 C10 1.4216(15) ?
C13 C14 1.5187(17) ?
C13 H13A 0.9700 ?
C13 H13B 0.9700 ?
C14 C15 1.5231(16) ?
C14 H14A 0.9700 ?
C14 H14B 0.9700 ?
C15 C16 1.5229(17) ?
C15 H15A 0.9700 ?
C15 H15B 0.9700 ?
C16 H16A 0.9600 ?
C16 H16B 0.9600 ?
C16 H16C 0.9600 ?
C17 C18 1.5183(15) ?
C17 H17A 0.9700 ?
C17 H17B 0.9700 ?
C18 C19 1.5197(16) ?
C18 H18A 0.9700 ?
C18 H18B 0.9700 ?
C19 C20 1.5270(16) ?
C19 H19A 0.9700 ?
C19 H19B 0.9700 ?
C20 H20A 0.9600 ?
C20 H20B 0.9600 ?
C20 H20C 0.9600 ?

loop_
_geom_hbond_atom_site_label_D
_geom_hbond_atom_site_label_H
_geom_hbond_atom_site_label_A
_geom_hbond_site_symmetry_A
_geom_hbond_distance_DH
_geom_hbond_distance_HA
_geom_hbond_distance_DA
_geom_hbond_angle_DHA
_geom_hbond_publ_flag
N1 H1 O1 6_576 0.877(18) 2.255(18) 3.0744(14) 155.4(15) yes

loop_
_geom_torsion_atom_site_label_1
_geom_torsion_atom_site_label_2
_geom_torsion_atom_site_label_3
_geom_torsion_atom_site_label_4
_geom_torsion
C9 C1 C2 C3 -0.50(18)
C11 C1 C2 C3 178.45(11)
C1 C2 C3 C4 -2.11(19)
C17 N1 C4 C3 -1.73(18)
C17 N1 C4 C10 177.77(10)
C2 C3 C4 N1 -177.36(11)
C2 C3 C4 C10 3.13(18)
C10 C5 C6 C7 -0.17(18)
C5 C6 C7 C8 -0.26(19)
C6 C7 C8 C9 0.66(18)
C6 C7 C8 C12 -178.75(10)
C7 C8 C9 C1 179.34(11)
C12 C8 C9 C1 -1.26(17)
C7 C8 C9 C10 -0.63(17)
C12 C8 C9 C10 178.77(10)
C2 C1 C9 C8 -177.99(11)
C11 C1 C9 C8 3.07(17)
C2 C1 C9 C10 1.98(17)
C11 C1 C9 C10 -176.96(10)
C6 C5 C10 C9 0.20(18)
C6 C5 C10 C4 -178.62(11)
C8 C9 C10 C5 0.20(17)
C1 C9 C10 C5 -179.77(10)
C8 C9 C10 C4 179.06(10)
C1 C9 C10 C4 -0.91(17)
N1 C4 C10 C5 -2.33(18)
C3 C4 C10 C5 177.19(11)
N1 C4 C10 C9 178.86(10)
C3 C4 C10 C9 -1.62(17)
C12 N2 C11 O1 -175.01(11)
C13 N2 C11 O1 -1.15(17)
C12 N2 C11 C1 5.08(17)
C13 N2 C11 C1 178.94(10)
C2 C1 C11 O1 -3.63(19)
C9 C1 C11 O1 175.30(11)
C2 C1 C11 N2 176.27(11)
C9 C1 C11 N2 -4.81(17)
C11 N2 C12 O2 176.29(11)
C13 N2 C12 O2 2.37(16)
C11 N2 C12 C8 -3.34(17)
C13 N2 C12 C8 -177.26(10)
C7 C8 C12 O2 1.05(18)
C9 C8 C12 O2 -178.36(11)
C7 C8 C12 N2 -179.32(10)
C9 C8 C12 N2 1.26(16)
C12 N2 C13 C14 85.98(13)
C11 N2 C13 C14 -88.36(13)
N2 C13 C14 C15 -179.86(10)
C13 C14 C15 C16 -179.09(10)
C4 N1 C17 C18 -176.79(11)
N1 C17 C18 C19 -178.96(10)
C17 C18 C19 C20 178.82(10)

loop_
_cod_related_entry_id
_cod_related_entry_database
_cod_related_entry_code
1 ChemSpider 79334
